data_4116015
loop_
_publ_author_name
'Dongwhan Lee'
'Carsten Krebs'
'Boi Hanh Huynh'
'Michael P. Hendrich'
'Stephen J. Lippard'

_publ_section_title
;
 Valence-Delocalized Diiron(II,III) Cores Supported by Carboxylate-Only
 Bridging Ligands
;
_journal_name_full 'Journal of the American Chemical Society'
_journal_page_first 5000
_journal_page_last 5001
_journal_paper_doi 10.1021/ja994448f
_journal_volume 122
_journal_year 2000
_chemical_formula_sum 'C96 H78 Cl2 F3 Fe2 N2 O11 S'
_chemical_formula_weight 1707.26
_chemical_name_common '[Fe2(m-O2CArTol)4(py)2](OTf)'
_chemical_name_systematic
; 
 ? 
;
_space_group_IT_number 2
_symmetry_cell_setting triclinic
_symmetry_space_group_name_Hall '-P 1'
_symmetry_space_group_name_H-M 'P -1'
_atom_sites_solution_hydrogens geom
_atom_sites_solution_primary direct
_atom_sites_solution_secondary difmap
_audit_creation_method SHELXL-97
_cell_angle_alpha 87.550(5)
_cell_angle_beta 70.660(5)
_cell_angle_gamma 89.361(5)
_cell_formula_units_Z 2
_cell_length_a 14.639(5)
_cell_length_b 14.886(5)
_cell_length_c 19.796(5)
_cell_measurement_temperature 293(2)
_cell_volume 4067(2)
_computing_cell_refinement 'Bruker SMART'
_computing_data_collection 'Bruker SMART'
_computing_data_reduction 'Bruker SHELXTL'
_computing_molecular_graphics 'Bruker SHELXTL'
_computing_publication_material 'Bruker SHELXTL'
_computing_structure_refinement 'SHELXL-97 (Sheldrick, 1997)'
_computing_structure_solution 'SHELXS-97 (Sheldrick, 1990)'
_diffrn_ambient_temperature 188(2)
_diffrn_measured_fraction_theta_full 0.994
_diffrn_measured_fraction_theta_max 0.994
_diffrn_measurement_device_type 'CCD area detector'
_diffrn_measurement_method 'phi and omega scans'
_diffrn_radiation_monochromator graphite
_diffrn_radiation_source 'fine-focus sealed tube'
_diffrn_radiation_type MoK\a
_diffrn_radiation_wavelength 0.71069
_diffrn_reflns_av_R_equivalents 0.0604
_diffrn_reflns_av_sigmaI/netI 0.1248
_diffrn_reflns_limit_h_max 15
_diffrn_reflns_limit_h_min -10
_diffrn_reflns_limit_k_max 16
_diffrn_reflns_limit_k_min -15
_diffrn_reflns_limit_l_max 21
_diffrn_reflns_limit_l_min -15
_diffrn_reflns_number 17280
_diffrn_reflns_theta_full 22.50
_diffrn_reflns_theta_max 22.50
_diffrn_reflns_theta_min 2.01
_exptl_absorpt_coefficient_mu 0.520
_exptl_absorpt_correction_T_max 1.000000
_exptl_absorpt_correction_T_min 0.551356
_exptl_absorpt_correction_type SADABS
_exptl_crystal_colour brown/green
_exptl_crystal_density_diffrn 1.394
_exptl_crystal_description block
_exptl_crystal_F_000 1770
_exptl_crystal_size_max 0.2
_exptl_crystal_size_mid 0.2
_exptl_crystal_size_min 0.01
_refine_diff_density_max 0.760
_refine_diff_density_min -0.737
_refine_diff_density_rms 0.078
_refine_ls_extinction_method none
_refine_ls_goodness_of_fit_ref 0.906
_refine_ls_hydrogen_treatment mixed
_refine_ls_matrix_type full
_refine_ls_number_parameters 1058
_refine_ls_number_reflns 10570
_refine_ls_number_restraints 1
_refine_ls_restrained_S_all 0.906
_refine_ls_R_factor_all 0.1203
_refine_ls_R_factor_gt 0.0588
_refine_ls_shift/su_max 0.085
_refine_ls_shift/su_mean 0.002
_refine_ls_structure_factor_coef Fsqd
_refine_ls_weighting_details 'calc w=1/[\s^2^(Fo^2^)+(0.0742P)^2^+0.0000P] where P=(Fo^2^+2Fc^2^)/3'
_refine_ls_weighting_scheme calc
_refine_ls_wR_factor_gt 0.1285
_refine_ls_wR_factor_ref 0.1443
_reflns_number_gt 6142
_reflns_number_total 10570
_reflns_threshold_expression >2sigma(I)
_cod_data_source_file ja994448f_1.cif
_cod_data_source_block 5
_cod_database_code 4116015

loop_
_symmetry_equiv_pos_as_xyz
'x, y, z'
'-x, -y, -z'

loop_
_atom_site_label
_atom_site_type_symbol
_atom_site_fract_x
_atom_site_fract_y
_atom_site_fract_z
_atom_site_U_iso_or_equiv
_atom_site_adp_type
_atom_site_occupancy
_atom_site_symmetry_multiplicity
_atom_site_calc_flag
_atom_site_refinement_flags
_atom_site_disorder_assembly
_atom_site_disorder_group
Fe1 Fe 0.90219(5) 0.24716(5) 0.24492(4) 0.0219(2) Uani 1 1 d . . .
Fe2 Fe 1.08294(5) 0.20718(5) 0.24371(4) 0.0211(2) Uani 1 1 d . . .
O1A O 0.8836(2) 0.1130(2) 0.25216(18) 0.0236(9) Uani 1 1 d . . .
O1B O 0.9685(2) 0.2411(2) 0.13874(17) 0.0229(8) Uani 1 1 d . . .
O1C O 0.9510(2) 0.3740(2) 0.23981(18) 0.0235(9) Uani 1 1 d . . .
O1D O 0.8743(2) 0.2445(2) 0.35155(18) 0.0246(9) Uani 1 1 d . . .
O2A O 1.0200(2) 0.0863(2) 0.27726(17) 0.0215(8) Uani 1 1 d . . .
O2D O 1.0295(2) 0.2527(2) 0.34304(17) 0.0212(8) Uani 1 1 d . . .
O2C O 1.1081(2) 0.3363(2) 0.21108(17) 0.0234(8) Uani 1 1 d . . .
O2B O 1.1022(2) 0.1729(2) 0.14389(18) 0.0232(9) Uani 1 1 d . . .
N1 N 0.7613(3) 0.2830(3) 0.2484(2) 0.0297(11) Uani 1 1 d . . .
N2 N 1.2147(3) 0.1725(3) 0.2567(2) 0.0265(11) Uani 1 1 d . . .
C1C C 0.7537(4) 0.4467(4) 0.0222(3) 0.0472(17) Uani 1 1 d . . .
H1CA H 0.7026 0.4903 0.0324 0.071 Uiso 1 1 calc R . .
H1CB H 0.7270 0.3882 0.0397 0.071 Uiso 1 1 calc R . .
H1CC H 0.7861 0.4461 -0.0286 0.071 Uiso 1 1 calc R . .
C1M C 1.2630(4) 0.0984(4) 0.2262(3) 0.0365(15) Uani 1 1 d . . .
H1MA H 1.2391 0.0668 0.1962 0.044 Uiso 1 1 calc R . .
C1B C 1.4607(4) 0.3066(4) 0.1246(4) 0.0538(19) Uani 1 1 d . . .
H1BA H 1.5080 0.2598 0.1187 0.081 Uiso 1 1 calc R . .
H1BB H 1.4263 0.3127 0.1747 0.081 Uiso 1 1 calc R . .
H1BC H 1.4924 0.3623 0.1043 0.081 Uiso 1 1 calc R . .
C1A C 0.4858(4) 0.1627(5) 0.4773(4) 0.069(2) Uani 1 1 d . . .
H1AA H 0.4305 0.1450 0.4652 0.103 Uiso 1 1 calc R . .
H1AB H 0.4989 0.2254 0.4649 0.103 Uiso 1 1 calc R . .
H1AC H 0.4729 0.1523 0.5278 0.103 Uiso 1 1 calc R . .
C1N C 0.7420(4) 0.3633(4) 0.2247(3) 0.0522(19) Uani 1 1 d . . .
H1NA H 0.7926 0.4041 0.2060 0.063 Uiso 1 1 calc R . .
C1D C 0.6091(6) 0.5569(5) 0.3576(5) 0.094(3) Uani 1 1 d . . .
H1DA H 0.5415 0.5451 0.3817 0.141 Uiso 1 1 calc R . .
H1DB H 0.6248 0.5464 0.3075 0.141 Uiso 1 1 calc R . .
H1DC H 0.6232 0.6183 0.3635 0.141 Uiso 1 1 calc R . .
C2C C 0.8246(4) 0.4709(4) 0.0585(3) 0.0317(14) Uani 1 1 d . . .
C2A C 0.5736(4) 0.1075(4) 0.4358(3) 0.0402(16) Uani 1 1 d . . .
C2B C 1.3906(4) 0.2829(4) 0.0872(3) 0.0323(15) Uani 1 1 d . . .
C2M C 1.3441(4) 0.0687(4) 0.2375(3) 0.0402(16) Uani 1 1 d . . .
H2MA H 1.3751 0.0177 0.2153 0.048 Uiso 1 1 calc R . .
C2N C 0.6511(5) 0.3888(5) 0.2265(4) 0.061(2) Uani 1 1 d . . .
H2NA H 0.6401 0.4457 0.2095 0.073 Uiso 1 1 calc R . .
C2D C 0.6690(5) 0.4947(5) 0.3894(4) 0.058(2) Uani 1 1 d . . .
C3N C 0.5773(4) 0.3287(5) 0.2539(3) 0.0462(18) Uani 1 1 d . . .
H3NA H 0.5146 0.3438 0.2559 0.055 Uiso 1 1 calc R . .
C3A C 0.5663(4) 0.0424(4) 0.3902(3) 0.0415(17) Uani 1 1 d . . .
H3AA H 0.5068 0.0324 0.3844 0.050 Uiso 1 1 calc R . .
C3M C 1.3812(4) 0.1143(4) 0.2822(3) 0.0374(16) Uani 1 1 d . . .
H3MA H 1.4365 0.0943 0.2913 0.045 Uiso 1 1 calc R . .
C3B C 1.3980(4) 0.2028(4) 0.0532(3) 0.0374(16) Uani 1 1 d . . .
H3BA H 1.4483 0.1637 0.0522 0.045 Uiso 1 1 calc R . .
C3C C 0.8100(4) 0.5455(4) 0.1007(3) 0.0325(15) Uani 1 1 d . . .
H3CA H 0.7557 0.5812 0.1059 0.039 Uiso 1 1 calc R . .
C3D C 0.6255(5) 0.4332(5) 0.4447(4) 0.058(2) Uani 1 1 d . . .
H3DA H 0.5584 0.4275 0.4615 0.070 Uiso 1 1 calc R . .
C4B C 1.3314(4) 0.1795(4) 0.0202(3) 0.0316(14) Uani 1 1 d . . .
H4BA H 1.3392 0.1261 -0.0038 0.038 Uiso 1 1 calc R . .
C4A C 0.6451(4) -0.0084(4) 0.3530(3) 0.0340(15) Uani 1 1 d . . .
H4AA H 0.6381 -0.0509 0.3220 0.041 Uiso 1 1 calc R . .
C4C C 0.8747(4) 0.5682(4) 0.1353(3) 0.0313(14) Uani 1 1 d . . .
H4CA H 0.8632 0.6189 0.1626 0.038 Uiso 1 1 calc R . .
C4M C 1.3334(4) 0.1900(4) 0.3125(3) 0.0424(17) Uani 1 1 d . . .
H4MA H 1.3566 0.2227 0.3424 0.051 Uiso 1 1 calc R . .
C4N C 0.5963(5) 0.2466(5) 0.2781(4) 0.065(2) Uani 1 1 d . . .
H4NA H 0.5470 0.2045 0.2967 0.078 Uiso 1 1 calc R . .
C4D C 0.6804(4) 0.3800(4) 0.4756(3) 0.0441(17) Uani 1 1 d . . .
H4DA H 0.6492 0.3405 0.5138 0.053 Uiso 1 1 calc R . .
C5C C 0.9565(4) 0.5162(3) 0.1297(3) 0.0261(13) Uani 1 1 d . . .
C5D C 0.7808(4) 0.3841(4) 0.4508(3) 0.0313(15) Uani 1 1 d . . .
C5A C 0.7350(4) 0.0034(3) 0.3615(3) 0.0252(13) Uani 1 1 d . . .
C5B C 1.2541(4) 0.2346(4) 0.0230(3) 0.0260(14) Uani 1 1 d . . .
C5M C 1.2514(4) 0.2175(4) 0.2986(3) 0.0373(16) Uani 1 1 d . . .
H5MA H 1.2204 0.2694 0.3191 0.045 Uiso 1 1 calc R . .
C5N C 0.6890(5) 0.2265(5) 0.2749(4) 0.060(2) Uani 1 1 d . . .
H5NA H 0.7012 0.1702 0.2923 0.072 Uiso 1 1 calc R . .
C6B C 1.2476(4) 0.3153(4) 0.0560(3) 0.0291(14) Uani 1 1 d . . .
H6BA H 1.1973 0.3546 0.0570 0.035 Uiso 1 1 calc R . .
C6D C 0.8236(4) 0.4437(4) 0.3945(3) 0.0404(16) Uani 1 1 d . . .
H6DA H 0.8908 0.4481 0.3767 0.048 Uiso 1 1 calc R . .
C6A C 0.7431(4) 0.0686(4) 0.4071(3) 0.0311(14) Uani 1 1 d . . .
H6AA H 0.8024 0.0783 0.4134 0.037 Uiso 1 1 calc R . .
C6C C 0.9706(4) 0.4420(4) 0.0876(3) 0.0287(14) Uani 1 1 d . . .
H6CA H 1.0248 0.4062 0.0821 0.034 Uiso 1 1 calc R . .
C7C C 0.9062(4) 0.4198(4) 0.0536(3) 0.0311(14) Uani 1 1 d . . .
H7CA H 0.9178 0.3689 0.0265 0.037 Uiso 1 1 calc R . .
C7B C 1.3146(4) 0.3387(4) 0.0875(3) 0.0322(14) Uani 1 1 d . . .
H7BA H 1.3083 0.3934 0.1095 0.039 Uiso 1 1 calc R . .
C7A C 0.6629(4) 0.1199(4) 0.4437(3) 0.0379(16) Uani 1 1 d . . .
H7AA H 0.6698 0.1634 0.4741 0.045 Uiso 1 1 calc R . .
C7D C 0.7688(5) 0.4979(4) 0.3633(4) 0.0547(19) Uani 1 1 d . . .
H7DA H 0.7998 0.5366 0.3245 0.066 Uiso 1 1 calc R . .
C8D C 0.8375(4) 0.3326(3) 0.4890(3) 0.0295(14) Uani 1 1 d . . .
C8A C 0.8160(4) -0.0607(3) 0.3283(3) 0.0234(13) Uani 1 1 d . . .
C8C C 1.0296(3) 0.5464(4) 0.1610(3) 0.0250(13) Uani 1 1 d . . .
C8B C 1.1819(4) 0.2085(3) -0.0107(3) 0.0243(13) Uani 1 1 d . . .
C9B C 1.2121(4) 0.2017(3) -0.0847(3) 0.0320(14) Uani 1 1 d . . .
H9BA H 1.2773 0.2096 -0.1113 0.038 Uiso 1 1 calc R . .
C9D C 0.8176(4) 0.3499(4) 0.5615(3) 0.0413(16) Uani 1 1 d . . .
H9DA H 0.7682 0.3895 0.5834 0.050 Uiso 1 1 calc R . .
C9A C 0.7918(4) -0.1515(4) 0.3433(3) 0.0295(14) Uani 1 1 d . . .
H9AA H 0.7283 -0.1678 0.3692 0.035 Uiso 1 1 calc R . .
C9C C 1.0634(4) 0.6336(4) 0.1417(3) 0.0303(14) Uani 1 1 d . . .
H9CA H 1.0357 0.6704 0.1147 0.036 Uiso 1 1 calc R . .
C10C C 1.1378(4) 0.6664(4) 0.1623(3) 0.0321(15) Uani 1 1 d . . .
H10A H 1.1623 0.7238 0.1468 0.039 Uiso 1 1 calc R . .
C10A C 0.8611(4) -0.2179(4) 0.3204(3) 0.0346(15) Uani 1 1 d . . .
H10B H 0.8444 -0.2783 0.3304 0.042 Uiso 1 1 calc R . .
C10B C 1.1468(4) 0.1835(3) -0.1191(3) 0.0312(14) Uani 1 1 d . . .
H10C H 1.1681 0.1804 -0.1687 0.037 Uiso 1 1 calc R . .
C10D C 0.8693(4) 0.3096(4) 0.6010(3) 0.0432(16) Uani 1 1 d . . .
H10D H 0.8555 0.3231 0.6488 0.052 Uiso 1 1 calc R . .
C11A C 0.9549(4) -0.1930(4) 0.2826(3) 0.0287(14) Uani 1 1 d . . .
H11A H 1.0014 -0.2376 0.2679 0.034 Uiso 1 1 calc R . .
C11C C 1.1754(4) 0.6146(4) 0.2056(3) 0.0280(14) Uani 1 1 d . . .
H11B H 1.2241 0.6381 0.2202 0.034 Uiso 1 1 calc R . .
C11B C 1.0507(4) 0.1698(3) -0.0806(3) 0.0285(14) Uani 1 1 d . . .
H11C H 1.0073 0.1585 -0.1045 0.034 Uiso 1 1 calc R . .
C11D C 0.9410(4) 0.2498(4) 0.5702(3) 0.0350(15) Uani 1 1 d . . .
H11D H 0.9747 0.2224 0.5978 0.042 Uiso 1 1 calc R . .
C12B C 1.0171(3) 0.1726(3) -0.0055(3) 0.0207(13) Uani 1 1 d . . .
C12A C 0.9828(4) -0.1042(3) 0.2655(3) 0.0235(13) Uani 1 1 d . . .
C12C C 1.1424(4) 0.5278(3) 0.2280(3) 0.0252(13) Uani 1 1 d . . .
C12D C 0.9647(4) 0.2290(3) 0.4986(3) 0.0271(14) Uani 1 1 d . . .
C13B C 1.0832(3) 0.1941(3) 0.0289(3) 0.0191(12) Uani 1 1 d . . .
C13A C 0.9121(3) -0.0365(3) 0.2891(3) 0.0189(12) Uani 1 1 d . . .
C13C C 1.0706(3) 0.4918(3) 0.2040(3) 0.0210(13) Uani 1 1 d . . .
C13D C 0.9126(4) 0.2713(3) 0.4580(3) 0.0240(13) Uani 1 1 d . . .
C14B C 1.0486(4) 0.2028(3) 0.1089(3) 0.0219(13) Uani 1 1 d . . .
C14A C 0.9414(4) 0.0601(3) 0.2716(3) 0.0212(13) Uani 1 1 d . . .
C14D C 0.9397(4) 0.2542(3) 0.3787(3) 0.0216(13) Uani 1 1 d . . .
C14C C 1.0402(4) 0.3952(3) 0.2201(3) 0.0229(13) Uani 1 1 d . . .
C15A C 1.0847(4) -0.0887(3) 0.2189(3) 0.0239(13) Uani 1 1 d . . .
C15D C 1.0397(4) 0.1579(3) 0.4714(3) 0.0264(14) Uani 1 1 d . . .
C15B C 0.9136(4) 0.1481(3) 0.0335(3) 0.0239(13) Uani 1 1 d . . .
C15C C 1.1808(4) 0.4826(3) 0.2817(3) 0.0243(13) Uani 1 1 d . . .
C16A C 1.1617(4) -0.1275(3) 0.2360(3) 0.0266(14) Uani 1 1 d . . .
H16A H 1.1498 -0.1567 0.2806 0.032 Uiso 1 1 calc R . .
C16B C 0.8383(4) 0.1917(4) 0.0187(3) 0.0289(14) Uani 1 1 d . . .
H16B H 0.8519 0.2391 -0.0154 0.035 Uiso 1 1 calc R . .
C16C C 1.2796(4) 0.4842(4) 0.2716(3) 0.0357(15) Uani 1 1 d . . .
H16C H 1.3227 0.5066 0.2283 0.043 Uiso 1 1 calc R . .
C16D C 1.1223(4) 0.1543(4) 0.4905(3) 0.0346(15) Uani 1 1 d . . .
H16D H 1.1330 0.1995 0.5181 0.042 Uiso 1 1 calc R . .
C17D C 1.1894(4) 0.0867(4) 0.4704(3) 0.0362(15) Uani 1 1 d . . .
H17A H 1.2448 0.0876 0.4835 0.043 Uiso 1 1 calc R . .
C17A C 1.2558(4) -0.1238(4) 0.1883(3) 0.0312(14) Uani 1 1 d . . .
H17B H 1.3054 -0.1510 0.2012 0.037 Uiso 1 1 calc R . .
C17C C 1.3144(4) 0.4525(4) 0.3256(4) 0.0407(16) Uani 1 1 d . . .
H17C H 1.3805 0.4558 0.3178 0.049 Uiso 1 1 calc R . .
C17B C 0.7427(4) 0.1665(4) 0.0534(3) 0.0327(15) Uani 1 1 d . . .
H17D H 0.6938 0.1980 0.0425 0.039 Uiso 1 1 calc R . .
C18D C 1.1745(4) 0.0164(4) 0.4301(3) 0.0335(15) Uani 1 1 d . . .
C18C C 1.2555(5) 0.4168(4) 0.3893(4) 0.0397(16) Uani 1 1 d . . .
C18A C 1.2770(4) -0.0800(4) 0.1214(3) 0.0307(14) Uani 1 1 d . . .
C18B C 0.7181(4) 0.0963(4) 0.1035(3) 0.0316(14) Uani 1 1 d . . .
C19A C 1.2006(4) -0.0412(3) 0.1037(3) 0.0303(14) Uani 1 1 d . . .
H19A H 1.2124 -0.0130 0.0588 0.036 Uiso 1 1 calc R . .
C19D C 1.0917(4) 0.0199(4) 0.4109(3) 0.0306(14) Uani 1 1 d . . .
H19B H 1.0812 -0.0246 0.3827 0.037 Uiso 1 1 calc R . .
C19C C 1.1570(4) 0.4141(4) 0.3997(3) 0.0378(16) Uani 1 1 d . . .
H19C H 1.1145 0.3912 0.4431 0.045 Uiso 1 1 calc R . .
C19B C 0.7944(4) 0.0514(4) 0.1175(3) 0.0366(15) Uani 1 1 d . . .
H19D H 0.7806 0.0031 0.1508 0.044 Uiso 1 1 calc R . .
C20A C 1.1066(4) -0.0438(3) 0.1522(3) 0.0254(13) Uani 1 1 d . . .
H20A H 1.0573 -0.0151 0.1398 0.030 Uiso 1 1 calc R . .
C20D C 1.0246(4) 0.0874(3) 0.4324(3) 0.0259(13) Uani 1 1 d . . .
H20B H 0.9682 0.0859 0.4206 0.031 Uiso 1 1 calc R . .
C20C C 1.1205(4) 0.4455(3) 0.3457(3) 0.0315(14) Uani 1 1 d . . .
H20C H 1.0545 0.4412 0.3532 0.038 Uiso 1 1 calc R . .
C20B C 0.8896(4) 0.0761(4) 0.0835(3) 0.0339(15) Uani 1 1 d . . .
H20D H 0.9385 0.0442 0.0942 0.041 Uiso 1 1 calc R . .
C21A C 1.3784(4) -0.0758(4) 0.0694(3) 0.0485(18) Uani 1 1 d . . .
H21A H 1.4214 -0.1055 0.0906 0.073 Uiso 1 1 calc R . .
H21B H 1.3978 -0.0140 0.0579 0.073 Uiso 1 1 calc R . .
H21C H 1.3809 -0.1050 0.0266 0.073 Uiso 1 1 calc R . .
C21B C 0.6156(4) 0.0667(4) 0.1409(3) 0.0533(19) Uani 1 1 d . . .
H21D H 0.5727 0.1049 0.1251 0.080 Uiso 1 1 calc R . .
H21E H 0.6005 0.0706 0.1917 0.080 Uiso 1 1 calc R . .
H21F H 0.6079 0.0057 0.1299 0.080 Uiso 1 1 calc R . .
C21C C 1.2926(5) 0.3842(4) 0.4491(4) 0.060(2) Uani 1 1 d . . .
H21G H 1.3617 0.3908 0.4336 0.090 Uiso 1 1 calc R . .
H21H H 1.2757 0.3221 0.4612 0.090 Uiso 1 1 calc R . .
H21I H 1.2639 0.4192 0.4905 0.090 Uiso 1 1 calc R . .
C21D C 1.2456(4) -0.0587(4) 0.4076(3) 0.0466(17) Uani 1 1 d . . .
H21J H 1.2985 -0.0497 0.4251 0.070 Uiso 1 1 calc R . .
H21K H 1.2696 -0.0598 0.3563 0.070 Uiso 1 1 calc R . .
H21L H 1.2142 -0.1149 0.4271 0.070 Uiso 1 1 calc R . .
C1F C 1.4451(5) -0.2461(5) 0.3079(4) 0.059(2) Uani 1 1 d . . .
S1 S 1.52204(11) -0.16292(11) 0.24707(9) 0.0429(4) Uani 1 1 d . . .
O1F O 1.6158(3) -0.1845(3) 0.2495(3) 0.0680(15) Uani 1 1 d . . .
O2F O 1.4832(3) -0.0798(3) 0.2789(2) 0.0572(13) Uani 1 1 d . . .
O3F O 1.5084(4) -0.1789(3) 0.1795(2) 0.0741(15) Uani 1 1 d . . .
F1 F 1.4454(4) -0.2400(3) 0.3735(3) 0.1179(19) Uani 1 1 d . . .
F2 F 1.3534(3) -0.2388(3) 0.3088(3) 0.1002(17) Uani 1 1 d . . .
F3 F 1.4696(3) -0.3292(3) 0.2903(3) 0.0977(16) Uani 1 1 d . . .
C1S C 1.5092(5) -0.3513(5) 0.0945(4) 0.062(2) Uiso 1 1 d . . .
Cl1A Cl 1.3992(6) -0.3273(12) 0.0766(5) 0.068(4) Uiso 0.290(16) 1 d P A 1
Cl2A Cl 1.5147(7) -0.4564(7) 0.1234(9) 0.081(4) Uiso 0.290(16) 1 d P A 1
Cl1B Cl 1.4026(4) -0.3641(11) 0.0713(3) 0.059(3) Uiso 0.48(2) 1 d P A 2
Cl2B Cl 1.5271(5) -0.4480(5) 0.1487(5) 0.045(2) Uiso 0.48(2) 1 d P A 2
Cl1C Cl 1.4195(9) -0.4085(16) 0.0644(6) 0.074(5) Uiso 0.221(15) 1 d P A 3
Cl2C Cl 1.5339(12) -0.4267(14) 0.1568(10) 0.090(7) Uiso 0.221(15) 1 d P A 3

loop_
_atom_site_aniso_label
_atom_site_aniso_U_11
_atom_site_aniso_U_22
_atom_site_aniso_U_33
_atom_site_aniso_U_23
_atom_site_aniso_U_13
_atom_site_aniso_U_12
Fe1 0.0218(4) 0.0269(5) 0.0174(5) -0.0043(4) -0.0067(3) 0.0032(3)
Fe2 0.0230(4) 0.0271(5) 0.0150(5) -0.0065(3) -0.0082(3) 0.0034(3)
O1A 0.023(2) 0.028(2) 0.023(2) -0.0028(17) -0.0101(17) 0.0003(17)
O1B 0.023(2) 0.032(2) 0.014(2) -0.0054(17) -0.0071(16) 0.0023(17)
O1C 0.016(2) 0.038(2) 0.017(2) -0.0082(17) -0.0046(16) 0.0083(17)
O1D 0.025(2) 0.032(2) 0.020(2) -0.0037(17) -0.0113(17) 0.0028(16)
O2A 0.018(2) 0.030(2) 0.019(2) -0.0093(16) -0.0078(16) 0.0069(16)
O2D 0.023(2) 0.028(2) 0.012(2) -0.0080(16) -0.0039(16) 0.0060(16)
O2C 0.022(2) 0.034(2) 0.013(2) -0.0078(17) -0.0044(16) -0.0005(17)
O2B 0.025(2) 0.027(2) 0.021(2) -0.0053(17) -0.0111(17) 0.0015(16)
N1 0.034(3) 0.036(3) 0.021(3) 0.003(2) -0.011(2) 0.000(2)
N2 0.027(3) 0.025(3) 0.028(3) -0.011(2) -0.009(2) 0.000(2)
C1C 0.044(4) 0.058(4) 0.047(5) -0.010(3) -0.025(3) 0.007(3)
C1M 0.036(4) 0.036(4) 0.044(4) -0.026(3) -0.019(3) 0.012(3)
C1B 0.050(4) 0.069(5) 0.049(5) -0.010(4) -0.024(4) -0.007(4)
C1A 0.044(4) 0.093(6) 0.064(6) -0.013(4) -0.011(4) 0.027(4)
C1N 0.041(4) 0.059(5) 0.050(5) 0.019(4) -0.009(3) -0.002(3)
C1D 0.110(7) 0.108(7) 0.086(7) -0.022(5) -0.062(6) 0.066(6)
C2C 0.036(4) 0.032(4) 0.032(4) 0.002(3) -0.018(3) -0.002(3)
C2A 0.036(4) 0.044(4) 0.038(4) -0.004(3) -0.009(3) 0.012(3)
C2B 0.027(3) 0.048(4) 0.023(4) -0.003(3) -0.009(3) -0.006(3)
C2M 0.027(4) 0.042(4) 0.055(5) -0.022(3) -0.017(3) 0.016(3)
C2N 0.039(4) 0.081(5) 0.063(5) 0.020(4) -0.020(4) 0.014(4)
C2D 0.062(5) 0.066(5) 0.057(5) -0.026(4) -0.030(4) 0.035(4)
C3N 0.028(4) 0.072(5) 0.047(5) -0.014(4) -0.023(3) 0.017(4)
C3A 0.019(3) 0.056(4) 0.048(5) 0.008(4) -0.011(3) 0.000(3)
C3M 0.030(4) 0.051(4) 0.032(4) -0.003(3) -0.012(3) 0.012(3)
C3B 0.030(4) 0.040(4) 0.047(4) 0.000(3) -0.019(3) 0.007(3)
C3C 0.034(4) 0.030(4) 0.038(4) -0.001(3) -0.019(3) 0.006(3)
C3D 0.042(4) 0.068(5) 0.067(6) -0.023(4) -0.018(4) 0.018(4)
C4B 0.024(3) 0.042(4) 0.025(4) -0.005(3) -0.002(3) 0.001(3)
C4A 0.029(4) 0.041(4) 0.036(4) 0.000(3) -0.016(3) -0.005(3)
C4C 0.038(4) 0.031(3) 0.027(4) -0.011(3) -0.012(3) 0.006(3)
C4M 0.030(4) 0.061(5) 0.042(4) -0.024(4) -0.018(3) 0.007(3)
C4N 0.035(4) 0.074(5) 0.096(7) 0.015(5) -0.035(4) -0.008(4)
C4D 0.045(4) 0.042(4) 0.041(4) -0.007(3) -0.009(3) 0.017(3)
C5C 0.034(3) 0.023(3) 0.024(3) -0.002(3) -0.013(3) 0.003(3)
C5D 0.043(4) 0.030(4) 0.022(4) -0.013(3) -0.011(3) 0.018(3)
C5A 0.030(3) 0.029(3) 0.015(3) 0.005(3) -0.005(3) -0.001(3)
C5B 0.018(3) 0.038(4) 0.019(3) 0.000(3) -0.002(2) -0.001(3)
C5M 0.029(4) 0.047(4) 0.040(4) -0.029(3) -0.014(3) 0.013(3)
C5N 0.042(5) 0.058(5) 0.081(6) 0.022(4) -0.026(4) -0.007(4)
C6B 0.026(3) 0.034(4) 0.026(4) -0.011(3) -0.006(3) 0.006(3)
C6D 0.049(4) 0.037(4) 0.037(4) -0.004(3) -0.017(3) 0.012(3)
C6A 0.032(3) 0.036(4) 0.027(4) -0.003(3) -0.012(3) 0.001(3)
C6C 0.029(3) 0.030(3) 0.029(4) -0.001(3) -0.012(3) 0.004(3)
C7C 0.032(4) 0.036(4) 0.027(4) -0.008(3) -0.012(3) 0.004(3)
C7B 0.032(4) 0.040(4) 0.025(4) -0.011(3) -0.009(3) -0.002(3)
C7A 0.033(4) 0.043(4) 0.039(4) -0.015(3) -0.013(3) 0.011(3)
C7D 0.077(6) 0.055(5) 0.031(4) -0.003(3) -0.018(4) 0.018(4)
C8D 0.034(3) 0.028(3) 0.023(4) -0.006(3) -0.005(3) 0.002(3)
C8A 0.026(3) 0.027(3) 0.022(3) -0.008(3) -0.013(3) 0.002(3)
C8C 0.023(3) 0.033(4) 0.016(3) -0.016(3) -0.001(2) 0.007(3)
C8B 0.033(3) 0.022(3) 0.019(4) -0.006(3) -0.009(3) 0.003(2)
C9B 0.035(4) 0.036(4) 0.021(4) -0.001(3) -0.003(3) 0.002(3)
C9D 0.052(4) 0.038(4) 0.031(4) -0.018(3) -0.009(3) 0.013(3)
C9A 0.032(3) 0.033(4) 0.019(3) -0.002(3) -0.002(3) -0.004(3)
C9C 0.038(4) 0.028(4) 0.023(4) -0.003(3) -0.007(3) -0.003(3)
C10C 0.047(4) 0.021(3) 0.023(4) -0.006(3) -0.003(3) -0.006(3)
C10A 0.049(4) 0.024(3) 0.031(4) -0.005(3) -0.013(3) -0.002(3)
C10B 0.040(4) 0.036(4) 0.018(3) -0.010(3) -0.009(3) 0.007(3)
C10D 0.068(5) 0.043(4) 0.021(4) -0.012(3) -0.017(3) 0.009(4)
C11A 0.034(4) 0.028(4) 0.027(4) -0.006(3) -0.013(3) -0.002(3)
C11C 0.032(3) 0.030(4) 0.020(3) -0.011(3) -0.006(3) -0.002(3)
C11B 0.032(4) 0.027(3) 0.034(4) -0.009(3) -0.020(3) 0.005(3)
C11D 0.051(4) 0.038(4) 0.020(4) -0.008(3) -0.017(3) 0.004(3)
C12B 0.024(3) 0.024(3) 0.016(3) -0.006(2) -0.010(3) 0.005(2)
C12A 0.030(3) 0.030(3) 0.016(3) -0.003(3) -0.014(3) -0.004(3)
C12C 0.026(3) 0.030(4) 0.012(3) -0.011(3) 0.005(2) 0.000(3)
C12D 0.034(3) 0.032(3) 0.018(4) -0.004(3) -0.012(3) 0.000(3)
C13B 0.023(3) 0.016(3) 0.019(3) -0.004(2) -0.007(3) 0.001(2)
C13A 0.027(3) 0.020(3) 0.014(3) -0.006(2) -0.012(2) -0.003(2)
C13C 0.020(3) 0.020(3) 0.019(3) -0.006(3) -0.001(2) 0.001(2)
C13D 0.032(3) 0.030(3) 0.009(3) -0.009(3) -0.005(3) 0.000(3)
C14B 0.025(3) 0.024(3) 0.018(3) -0.003(3) -0.009(3) -0.004(3)
C14A 0.017(3) 0.036(4) 0.008(3) -0.009(3) 0.000(2) 0.007(3)
C14D 0.031(4) 0.009(3) 0.024(4) 0.000(2) -0.009(3) 0.004(2)
C14C 0.035(4) 0.032(4) 0.007(3) -0.010(3) -0.013(3) 0.006(3)
C15A 0.031(3) 0.023(3) 0.025(4) -0.012(3) -0.017(3) 0.001(3)
C15D 0.034(4) 0.031(3) 0.011(3) -0.002(3) -0.003(3) 0.000(3)
C15B 0.025(3) 0.027(3) 0.025(4) -0.012(3) -0.014(3) 0.005(3)
C15C 0.033(4) 0.020(3) 0.025(4) -0.012(3) -0.016(3) 0.000(3)
C16A 0.035(4) 0.024(3) 0.026(4) 0.001(3) -0.016(3) -0.005(3)
C16B 0.038(4) 0.032(3) 0.018(3) -0.002(3) -0.012(3) -0.004(3)
C16C 0.030(4) 0.042(4) 0.033(4) -0.015(3) -0.007(3) 0.000(3)
C16D 0.037(4) 0.041(4) 0.029(4) -0.007(3) -0.015(3) 0.005(3)
C17D 0.036(4) 0.047(4) 0.029(4) -0.003(3) -0.015(3) 0.002(3)
C17A 0.027(3) 0.036(4) 0.038(4) -0.009(3) -0.021(3) 0.008(3)
C17C 0.038(4) 0.047(4) 0.048(5) -0.020(4) -0.027(4) 0.008(3)
C17B 0.033(4) 0.032(4) 0.036(4) -0.004(3) -0.015(3) 0.004(3)
C18D 0.027(3) 0.041(4) 0.028(4) 0.009(3) -0.003(3) 0.007(3)
C18C 0.056(5) 0.035(4) 0.044(5) -0.015(3) -0.037(4) 0.009(3)
C18A 0.021(3) 0.034(3) 0.035(4) -0.011(3) -0.005(3) 0.004(3)
C18B 0.026(3) 0.036(4) 0.034(4) -0.004(3) -0.011(3) 0.001(3)
C19A 0.033(4) 0.036(4) 0.023(4) -0.008(3) -0.010(3) 0.000(3)
C19D 0.038(4) 0.030(3) 0.022(4) -0.007(3) -0.007(3) 0.007(3)
C19C 0.057(4) 0.034(4) 0.028(4) -0.012(3) -0.021(3) 0.002(3)
C19B 0.049(4) 0.035(4) 0.027(4) 0.001(3) -0.014(3) -0.009(3)
C20A 0.028(3) 0.023(3) 0.032(4) -0.011(3) -0.017(3) 0.005(2)
C20D 0.031(3) 0.033(3) 0.016(3) 0.005(3) -0.012(3) 0.000(3)
C20C 0.037(4) 0.033(4) 0.029(4) -0.006(3) -0.016(3) -0.001(3)
C20B 0.045(4) 0.030(4) 0.031(4) 0.002(3) -0.019(3) -0.001(3)
C21A 0.040(4) 0.063(5) 0.040(4) -0.013(3) -0.010(3) 0.010(3)
C21B 0.043(4) 0.066(5) 0.045(5) -0.005(4) -0.006(3) -0.003(3)
C21C 0.090(6) 0.057(5) 0.057(5) -0.020(4) -0.054(4) 0.014(4)
C21D 0.042(4) 0.056(4) 0.039(4) -0.003(3) -0.011(3) 0.017(3)
C1F 0.066(6) 0.054(5) 0.060(6) -0.004(4) -0.028(4) 0.010(4)
S1 0.0404(10) 0.0527(11) 0.0358(11) -0.0087(8) -0.0121(8) 0.0032(8)
O1F 0.032(3) 0.097(4) 0.074(4) -0.035(3) -0.013(2) 0.022(2)
O2F 0.064(3) 0.044(3) 0.059(3) -0.015(2) -0.013(2) 0.011(2)
O3F 0.099(4) 0.091(4) 0.041(3) -0.006(3) -0.033(3) -0.017(3)
F1 0.179(5) 0.124(4) 0.041(3) 0.022(3) -0.025(3) -0.024(4)
F2 0.054(3) 0.091(3) 0.136(5) 0.030(3) -0.009(3) -0.015(2)
F3 0.119(4) 0.053(3) 0.129(5) 0.002(3) -0.053(3) 0.004(3)

loop_
_atom_type_symbol
_atom_type_description
_atom_type_scat_dispersion_real
_atom_type_scat_dispersion_imag
_atom_type_scat_source
C C 0.0033 0.0016 'International Tables Vol C Tables 4.2.6.8 and 6.1.1.4'
H H 0.0000 0.0000 'International Tables Vol C Tables 4.2.6.8 and 6.1.1.4'
N N 0.0061 0.0033 'International Tables Vol C Tables 4.2.6.8 and 6.1.1.4'
O O 0.0106 0.0060 'International Tables Vol C Tables 4.2.6.8 and 6.1.1.4'
Fe Fe 0.3463 0.8444 'International Tables Vol C Tables 4.2.6.8 and 6.1.1.4'
Cl Cl 0.1484 0.1585 'International Tables Vol C Tables 4.2.6.8 and 6.1.1.4'
S S 0.1246 0.1234 'International Tables Vol C Tables 4.2.6.8 and 6.1.1.4'
F F 0.0171 0.0103 'International Tables Vol C Tables 4.2.6.8 and 6.1.1.4'

loop_
_geom_angle_atom_site_label_1
_geom_angle_atom_site_label_2
_geom_angle_atom_site_label_3
_geom_angle
O1B Fe1 O1A 89.87(13)
O1B Fe1 O1D 163.46(14)
O1A Fe1 O1D 88.42(14)
O1B Fe1 O1C 89.23(13)
O1A Fe1 O1C 166.62(13)
O1D Fe1 O1C 88.65(14)
O1B Fe1 N1 100.60(15)
O1A Fe1 N1 97.58(16)
O1D Fe1 N1 95.93(15)
O1C Fe1 N1 95.71(16)
O1B Fe1 Fe2 80.79(10)
O1A Fe1 Fe2 84.34(9)
O1D Fe1 Fe2 82.68(10)
O1C Fe1 Fe2 82.33(9)
N1 Fe1 Fe2 177.61(13)
O2B Fe2 O2C 90.66(13)
O2B Fe2 O2D 164.80(13)
O2C Fe2 O2D 86.00(13)
O2B Fe2 O2A 87.88(13)
O2C Fe2 O2A 163.96(13)
O2D Fe2 O2A 91.25(13)
O2B Fe2 N2 102.73(15)
O2C Fe2 N2 100.43(15)
O2D Fe2 N2 92.46(15)
O2A Fe2 N2 95.47(15)
O2B Fe2 Fe1 83.55(10)
O2C Fe2 Fe1 83.03(10)
O2D Fe2 Fe1 81.33(10)
O2A Fe2 Fe1 80.93(9)
N2 Fe2 Fe1 172.70(13)
C14A O1A Fe1 121.4(3)
C14B O1B Fe1 125.4(3)
C14C O1C Fe1 123.9(3)
C14D O1D Fe1 122.2(3)
C14A O2A Fe2 126.1(3)
C14D O2D Fe2 123.5(3)
C14C O2C Fe2 123.2(3)
C14B O2B Fe2 122.3(3)
C5N N1 C1N 117.5(5)
C5N N1 Fe1 120.8(4)
C1N N1 Fe1 121.7(4)
C5M N2 C1M 117.3(5)
C5M N2 Fe2 122.2(4)
C1M N2 Fe2 120.3(4)
C2M C1M N2 122.9(5)
N1 C1N C2N 123.1(6)
C7C C2C C3C 116.4(5)
C7C C2C C1C 122.6(5)
C3C C2C C1C 121.0(5)
C3A C2A C7A 117.5(5)
C3A C2A C1A 121.3(6)
C7A C2A C1A 121.1(6)
C7B C2B C3B 117.3(5)
C7B C2B C1B 121.6(6)
C3B C2B C1B 121.1(5)
C1M C2M C3M 119.8(5)
C3N C2N C1N 118.2(6)
C7D C2D C3D 118.0(6)
C7D C2D C1D 120.7(8)
C3D C2D C1D 121.3(7)
C4N C3N C2N 119.1(6)
C2A C3A C4A 121.8(5)
C4M C3M C2M 117.6(5)
C2B C3B C4B 121.2(5)
C2C C3C C4C 121.6(5)
C2D C3D C4D 120.9(6)
C5B C4B C3B 120.7(6)
C3A C4A C5A 120.7(6)
C3C C4C C5C 121.3(5)
C3M C4M C5M 120.0(5)
C3N C4N C5N 119.1(6)
C3D C4D C5D 121.5(6)
C6C C5C C4C 116.8(5)
C6C C5C C8C 122.5(5)
C4C C5C C8C 120.3(5)
C6D C5D C4D 117.2(5)
C6D C5D C8D 122.2(5)
C4D C5D C8D 120.3(5)
C6A C5A C4A 118.0(5)
C6A C5A C8A 121.9(5)
C4A C5A C8A 119.7(5)
C4B C5B C6B 118.0(5)
C4B C5B C8B 120.7(5)
C6B C5B C8B 121.3(5)
N2 C5M C4M 122.3(5)
N1 C5N C4N 122.9(6)
C5B C6B C7B 120.9(5)
C5D C6D C7D 121.6(6)
C5A C6A C7A 120.4(5)
C7C C6C C5C 121.6(5)
C6C C7C C2C 122.3(5)
C2B C7B C6B 121.8(5)
C2A C7A C6A 121.6(6)
C2D C7D C6D 120.7(7)
C9D C8D C13D 117.4(5)
C9D C8D C5D 116.7(5)
C13D C8D C5D 125.8(5)
C9A C8A C13A 119.3(5)
C9A C8A C5A 114.8(4)
C13A C8A C5A 125.8(5)
C9C C8C C13C 119.0(5)
C9C C8C C5C 115.5(5)
C13C C8C C5C 125.3(5)
C9B C8B C13B 118.7(5)
C9B C8B C5B 118.5(5)
C13B C8B C5B 122.8(5)
C10B C9B C8B 120.9(5)
C10D C9D C8D 121.6(5)
C10A C9A C8A 121.0(5)
C10C C9C C8C 120.7(5)
C11C C10C C9C 120.2(5)
C11A C10A C9A 118.9(5)
C11B C10B C9B 120.5(5)
C11D C10D C9D 120.1(6)
C10A C11A C12A 122.6(5)
C10C C11C C12C 121.4(5)
C10B C11B C12B 120.8(5)
C10D C11D C12D 121.6(5)
C13B C12B C11B 118.4(5)
C13B C12B C15B 123.6(5)
C11B C12B C15B 117.9(4)
C11A C12A C13A 118.4(5)
C11A C12A C15A 116.0(5)
C13A C12A C15A 125.4(5)
C11C C12C C13C 118.9(5)
C11C C12C C15C 116.0(5)
C13C C12C C15C 124.9(5)
C11D C12D C13D 118.2(5)
C11D C12D C15D 117.4(5)
C13D C12D C15D 124.3(5)
C12B C13B C8B 120.7(5)
C12B C13B C14B 119.8(4)
C8B C13B C14B 119.5(4)
C8A C13A C12A 119.7(4)
C8A C13A C14A 121.2(4)
C12A C13A C14A 119.1(4)
C12C C13C C8C 119.6(5)
C12C C13C C14C 121.0(5)
C8C C13C C14C 119.4(5)
C12D C13D C8D 121.1(5)
C12D C13D C14D 119.9(4)
C8D C13D C14D 119.0(5)
O1B C14B O2B 122.3(5)
O1B C14B C13B 119.1(5)
O2B C14B C13B 118.5(4)
O2A C14A O1A 123.0(5)
O2A C14A C13A 119.2(5)
O1A C14A C13A 117.8(5)
O1D C14D O2D 123.7(5)
O1D C14D C13D 119.7(5)
O2D C14D C13D 116.6(5)
O1C C14C O2C 122.8(5)
O1C C14C C13C 120.1(5)
O2C C14C C13C 117.1(5)
C16A C15A C20A 117.0(5)
C16A C15A C12A 121.5(5)
C20A C15A C12A 121.1(5)
C16D C15D C20D 116.9(5)
C16D C15D C12D 121.1(5)
C20D C15D C12D 121.6(5)
C16B C15B C20B 117.1(5)
C16B C15B C12B 121.9(5)
C20B C15B C12B 120.9(5)
C20C C15C C16C 117.4(5)
C20C C15C C12C 121.9(5)
C16C C15C C12C 120.5(5)
C17A C16A C15A 121.8(5)
C15B C16B C17B 121.5(5)
C17C C16C C15C 120.6(6)
C17D C16D C15D 122.7(6)
C16D C17D C18D 120.1(5)
C16A C17A C18A 121.0(5)
C18C C17C C16C 122.6(6)
C18B C17B C16B 121.9(5)
C19D C18D C17D 117.2(5)
C19D C18D C21D 121.0(6)
C17D C18D C21D 121.7(5)
C17C C18C C19C 117.3(5)
C17C C18C C21C 122.9(6)
C19C C18C C21C 119.8(6)
C17A C18A C19A 117.7(5)
C17A C18A C21A 121.4(5)
C19A C18A C21A 120.9(6)
C17B C18B C19B 116.4(5)
C17B C18B C21B 123.0(5)
C19B C18B C21B 120.6(5)
C18A C19A C20A 121.1(5)
C20D C19D C18D 121.9(5)
C18C C19C C20C 120.9(6)
C20B C19B C18B 122.2(5)
C19A C20A C15A 121.4(5)
C19D C20D C15D 121.1(5)
C15C C20C C19C 121.1(5)
C19B C20B C15B 120.9(5)
F1 C1F F3 106.2(6)
F1 C1F F2 108.1(7)
F3 C1F F2 104.8(6)
F1 C1F S1 112.3(5)
F3 C1F S1 113.6(6)
F2 C1F S1 111.3(5)
O1F S1 O2F 114.8(3)
O1F S1 O3F 114.7(3)
O2F S1 O3F 115.3(3)
O1F S1 C1F 103.4(3)
O2F S1 C1F 102.8(3)
O3F S1 C1F 103.5(3)
Cl2A C1S Cl2C 31.4(10)
Cl2A C1S Cl1B 96.8(6)
Cl2C C1S Cl1B 120.4(7)
Cl2A C1S Cl1A 112.8(6)
Cl2C C1S Cl1A 131.1(8)
Cl1B C1S Cl1A 18.1(5)
Cl2A C1S Cl2B 19.2(6)
Cl2C C1S Cl2B 12.3(7)
Cl1B C1S Cl2B 111.3(5)
Cl1A C1S Cl2B 124.6(6)
Cl2A C1S Cl1C 77.5(9)
Cl2C C1S Cl1C 105.5(7)
Cl1B C1S Cl1C 22.5(5)
Cl1A C1S Cl1C 40.5(9)
Cl2B C1S Cl1C 94.4(6)

loop_
_geom_bond_atom_site_label_1
_geom_bond_atom_site_label_2
_geom_bond_distance
Fe1 O1B 2.008(3)
Fe1 O1A 2.011(3)
Fe1 O1D 2.012(4)
Fe1 O1C 2.013(4)
Fe1 N1 2.104(4)
Fe1 Fe2 2.6982(13)
Fe2 O2B 1.989(3)
Fe2 O2C 2.000(3)
Fe2 O2D 2.005(3)
Fe2 O2A 2.015(3)
Fe2 N2 2.085(4)
O1A C14A 1.289(6)
O1B C14B 1.266(6)
O1C C14C 1.273(6)
O1D C14D 1.256(6)
O2A C14A 1.258(6)
O2D C14D 1.270(6)
O2C C14C 1.290(6)
O2B C14B 1.273(6)
N1 C5N 1.311(7)
N1 C1N 1.326(7)
N2 C5M 1.333(6)
N2 C1M 1.356(6)
C1C C2C 1.499(7)
C1M C2M 1.344(7)
C1B C2B 1.502(7)
C1A C2A 1.528(8)
C1N C2N 1.369(8)
C1D C2D 1.524(9)
C2C C7C 1.386(7)
C2C C3C 1.391(7)
C2A C3A 1.382(8)
C2A C7A 1.382(7)
C2B C7B 1.379(7)
C2B C3B 1.381(7)
C2M C3M 1.385(8)
C2N C3N 1.363(8)
C2D C7D 1.379(9)
C2D C3D 1.380(10)
C3N C4N 1.352(8)
C3A C4A 1.382(7)
C3M C4M 1.372(7)
C3B C4B 1.395(7)
C3C C4C 1.392(7)
C3D C4D 1.384(8)
C4B C5B 1.377(7)
C4A C5A 1.395(7)
C4C C5C 1.394(7)
C4M C5M 1.372(7)
C4N C5N 1.367(8)
C4D C5D 1.389(8)
C5C C6C 1.385(7)
C5C C8C 1.484(7)
C5D C6D 1.374(8)
C5D C8D 1.484(7)
C5A C6A 1.387(7)
C5A C8A 1.503(7)
C5B C6B 1.380(7)
C5B C8B 1.487(7)
C6B C7B 1.380(7)
C6D C7D 1.395(8)
C6A C7A 1.396(7)
C6C C7C 1.377(7)
C8D C9D 1.402(8)
C8D C13D 1.413(7)
C8A C9A 1.397(7)
C8A C13A 1.405(7)
C8C C9C 1.386(7)
C8C C13C 1.418(7)
C8B C9B 1.391(7)
C8B C13B 1.410(7)
C9B C10B 1.381(7)
C9D C10D 1.372(8)
C9A C10A 1.386(7)
C9C C10C 1.384(7)
C10C C11C 1.371(7)
C10A C11A 1.375(7)
C10B C11B 1.373(7)
C10D C11D 1.367(7)
C11A C12A 1.383(7)
C11C C12C 1.386(7)
C11B C12B 1.406(7)
C11D C12D 1.390(7)
C12B C13B 1.401(7)
C12B C15B 1.496(7)
C12A C13A 1.415(7)
C12A C15A 1.485(7)
C12C C13C 1.409(7)
C12C C15C 1.492(7)
C12D C13D 1.405(7)
C12D C15D 1.499(7)
C13B C14B 1.504(7)
C13A C14A 1.498(7)
C13C C14C 1.500(7)
C13D C14D 1.519(7)
C15A C16A 1.393(7)
C15A C20A 1.394(7)
C15D C16D 1.382(7)
C15D C20D 1.391(7)
C15B C16B 1.381(7)
C15B C20B 1.393(7)
C15C C20C 1.378(7)
C15C C16C 1.393(7)
C16A C17A 1.389(7)
C16B C17B 1.388(7)
C16C C17C 1.391(8)
C16D C17D 1.375(7)
C17D C18D 1.404(8)
C17A C18A 1.389(8)
C17C C18C 1.360(8)
C17B C18B 1.374(7)
C18D C19D 1.385(7)
C18D C21D 1.497(7)
C18C C19C 1.389(8)
C18C C21C 1.518(8)
C18A C19A 1.392(7)
C18A C21A 1.500(7)
C18B C19B 1.394(7)
C18B C21B 1.498(7)
C19A C20A 1.392(7)
C19D C20D 1.376(7)
C19C C20C 1.407(7)
C19B C20B 1.379(7)
C1F F1 1.308(8)
C1F F3 1.313(7)
C1F F2 1.339(7)
C1F S1 1.805(8)
S1 O1F 1.422(4)
S1 O2F 1.437(4)
S1 O3F 1.446(5)
C1S Cl2A 1.652(12)
C1S Cl2C 1.756(18)
C1S Cl1B 1.780(8)
C1S Cl1A 1.789(11)
C1S Cl2B 1.827(10)
C1S Cl1C 1.840(13)
